data_1553666
loop_
_publ_author_name
'Gabr, Moustafa T.'
'Christopher Pigge, F.'

_publ_section_title
;
 A turn-on AIE active fluorescent sensor for Hg2+ by combination of
 1,1-bis(2-pyridyl)ethylene and thiophene/bithiophene fragments
;
_journal_issue 8
_journal_name_full 'Materials Chemistry Frontiers'
_journal_page_first 1654
_journal_paper_doi 10.1039/C7QM00085E
_journal_volume 1
_journal_year 2017
_chemical_formula_moiety 'C20 H14 Hg I2 N2 S2'
_chemical_formula_sum 'C20 H14 Hg I2 N2 S2'
_chemical_formula_weight 800.84
_space_group_crystal_system triclinic
_space_group_IT_number 2
_space_group_name_Hall '-P 1'
_space_group_name_H-M_alt 'P -1'
_atom_sites_solution_hydrogens geom
_audit_creation_date 2017-02-16
_audit_creation_method
;
Olex2 1.2
(compiled 2016.02.19 svn.r3266 for OlexSys, GUI svn.r5155)
;
_audit_update_record
;
2017-02-16 deposited with the CCDC.
2017-04-27 downloaded from the CCDC.
;
_cell_angle_alpha 74.477(5)
_cell_angle_beta 67.707(5)
_cell_angle_gamma 71.185(5)
_cell_formula_units_Z 2
_cell_length_a 10.2226(10)
_cell_length_b 10.3008(10)
_cell_length_c 12.2126(12)
_cell_measurement_reflns_used 9974
_cell_measurement_temperature 190(2)
_cell_measurement_theta_max 27.9
_cell_measurement_theta_min 2.6
_cell_volume 1110.69(19)
_computing_cell_refinement 'APEX II (Bruker AXS, 2011)'
_computing_data_collection 'APEX II (Bruker AXS, 2011)'
_computing_data_reduction 'APEX II (Bruker AXS, 2011)'
_computing_molecular_graphics 'Olex2 (Dolomanov et al., 2009)'
_computing_publication_material 'Olex2 (Dolomanov et al., 2009)'
_computing_structure_refinement 'ShelXL (Sheldrick, 2015)'
_diffrn_ambient_temperature 190.15
_diffrn_measured_fraction_theta_full 0.998
_diffrn_measured_fraction_theta_max 0.969
_diffrn_measurement_device_type 'Bruker-Nonius Kappa ApexII'
_diffrn_measurement_method 'CCD phi and omega scans'
_diffrn_radiation_type MoK\a
_diffrn_radiation_wavelength 0.71073
_diffrn_reflns_av_R_equivalents 0.0251
_diffrn_reflns_av_unetI/netI 0.0223
_diffrn_reflns_Laue_measured_fraction_full 0.998
_diffrn_reflns_Laue_measured_fraction_max 0.969
_diffrn_reflns_number 5192
_diffrn_reflns_point_group_measured_fraction_full 0.998
_diffrn_reflns_point_group_measured_fraction_max 0.969
_diffrn_reflns_theta_full 25.242
_diffrn_reflns_theta_max 27.969
_diffrn_reflns_theta_min 2.663
_exptl_absorpt_coefficient_mu 9.904
_exptl_absorpt_correction_T_max 0.7546
_exptl_absorpt_correction_T_min 0.4402
_exptl_absorpt_correction_type multi-scan
_exptl_absorpt_process_details 'APEX II (Bruker AXS, 2011)'
_exptl_crystal_colour color
_exptl_crystal_density_diffrn 2.395
_exptl_crystal_description plate
_exptl_crystal_F_000 732
_exptl_crystal_size_max 0.22
_exptl_crystal_size_mid 0.17
_exptl_crystal_size_min 0.06
_refine_diff_density_max 1.181
_refine_diff_density_min -0.939
_refine_diff_density_rms 0.103
_refine_ls_extinction_coef 0.00152(9)
_refine_ls_extinction_expression Fc^*^=kFc[1+0.001xFc^2^\l^3^/sin(2\q)]^-1/4^
_refine_ls_extinction_method 'SHELXL-2014/7 (Sheldrick 2014'
_refine_ls_goodness_of_fit_ref 1.155
_refine_ls_hydrogen_treatment constr
_refine_ls_matrix_type full
_refine_ls_number_parameters 325
_refine_ls_number_reflns 5192
_refine_ls_number_restraints 451
_refine_ls_restrained_S_all 1.131
_refine_ls_R_factor_all 0.0275
_refine_ls_R_factor_gt 0.0211
_refine_ls_shift/su_max 0.011
_refine_ls_shift/su_mean 0.001
_refine_ls_structure_factor_coef Fsqd
_refine_ls_weighting_details 'w=1/[\s^2^(Fo^2^)+2.7655P] where P=(Fo^2^+2Fc^2^)/3'
_refine_ls_weighting_scheme calc
_refine_ls_wR_factor_gt 0.0429
_refine_ls_wR_factor_ref 0.0478
_reflns_Friedel_coverage 0.000
_reflns_number_gt 4636
_reflns_number_total 5192
_reflns_threshold_expression 'I > 2\s(I)'
_cod_data_source_file c7qm00085e2.cif
_cod_data_source_block fcp1
_cod_original_cell_volume 1110.7(2)
_cod_database_code 1553666
_shelx_space_group_comment
;
The symmetry employed for this shelxl refinement is uniquely defined
by the following loop, which should always be used as a source of
symmetry information in preference to the above space-group names.
They are only intended as comments.
;
_shelx_estimated_absorpt_t_max 0.588
_shelx_estimated_absorpt_t_min 0.219
_olex2_refinement_description
;
1. Fixed Uiso
 At 1.2 times of:
  All C(H) groups
2. Restrained distances
 C2-C31 \\sim C2-C31'
 with sigma of 0.01
 C2-C41 \\sim C2-C41'
 with sigma of 0.01
3. Restrained planarity
 C2, C31, S32, C33, C34, C35
 with sigma of 0.1
 C2, C31', S32', C33', C34', C35'
 with sigma of 0.1
 C2, C41', S42', C43', C44', C45'
 with sigma of 0.1
4. Uiso/Uaniso restraints and constraints
C31 \\sim S32 \\sim C33 \\sim C34 \\sim C35 \\sim C31' \\sim S32' \\sim C33'
\\sim C34' \\sim C35': within 2A with sigma of 0.01 and sigma for terminal
atoms of 0.01
C41 \\sim S42 \\sim C43 \\sim C44 \\sim C45 \\sim C41' \\sim S42' \\sim C43'
\\sim C44' \\sim C45': within 2A with sigma of 0.04 and sigma for terminal
atoms of 0.08
Uanis(C31) = Uanis(C31')
Uanis(C41) = Uanis(C41')
5. Rigid body (RIGU) restrains
 C31, S32, C33, C34, C35, C31', S32', C33', C34', C35'
 with sigma for 1-2 distances of 0.004 and sigma for 1-3 distances of 0.004
 C41, S42, C43, C44, C45, C41', S42', C43', C44', C45'
 with sigma for 1-2 distances of 0.004 and sigma for 1-3 distances of 0.004
6. Same fragment restrains
{C31, S32, C33, C34, C35} sigma for 1-2: 0.01, 1-3: 0.01
as
{C31', S32', C33', C34', C35'}
{C41, S42, C43, C44, C45} sigma for 1-2: 0.01, 1-3: 0.01
as
{C41', S42', C43', C44', C45'}
7. Others
 Sof(C31')=Sof(S32')=Sof(C33')=Sof(H33')=Sof(C34')=Sof(H34')=Sof(C35')=
 Sof(H35')=1-FVAR(1)
 Sof(C31)=Sof(S32)=Sof(C33)=Sof(H33)=Sof(C34)=Sof(H34)=Sof(C35)=Sof(H35)=FVAR(1)
 Sof(C41')=Sof(S42')=Sof(C43')=Sof(H43')=Sof(C44')=Sof(H44')=Sof(C45')=
 Sof(H45')=1-FVAR(2)
 Sof(C41)=Sof(S42)=Sof(C43)=Sof(H43)=Sof(C44)=Sof(H44)=Sof(C45)=Sof(H45)=FVAR(2)
8.a Aromatic/amide H refined with riding coordinates:
 C13(H13), C14(H14), C15(H15), C16(H16), C23(H23), C24(H24), C25(H25),
 C26(H26), C33(H33), C34(H34), C35(H35), C33'(H33'), C34'(H34'), C35'(H35'),
 C43(H43), C44(H44), C45(H45), C43'(H43'), C44'(H44'), C45'(H45')
;
_shelx_shelxl_version_number 2014/7
_olex2_submission_special_instructions 'No special instructions were received'

loop_
_space_group_symop_operation_xyz
'x, y, z'
'-x, -y, -z'

loop_
_atom_site_label
_atom_site_type_symbol
_atom_site_fract_x
_atom_site_fract_y
_atom_site_fract_z
_atom_site_U_iso_or_equiv
_atom_site_adp_type
_atom_site_occupancy
_atom_site_site_symmetry_order
_atom_site_calc_flag
_atom_site_refinement_flags_posn
_atom_site_refinement_flags_adp
_atom_site_refinement_flags_occupancy
_atom_site_disorder_assembly
_atom_site_disorder_group
Hg1 Hg 0.55030(2) 0.76333(2) 0.19417(2) 0.03222(5) Uani 1 1 d . . . . .
I1 I 0.39432(3) 0.97765(3) 0.30774(3) 0.03908(7) Uani 1 1 d . . . . .
I2 I 0.82726(3) 0.68649(3) 0.05504(3) 0.04197(8) Uani 1 1 d . . . . .
C1 C 0.2586(3) 0.6344(3) 0.2840(3) 0.0200(6) Uani 1 1 d . . . . .
C2 C 0.1331(3) 0.7108(3) 0.3504(3) 0.0206(7) Uani 1 1 d D . . . .
C11 C 0.3660(3) 0.5213(3) 0.3346(3) 0.0207(7) Uani 1 1 d . . . . .
N12 N 0.4922(3) 0.5501(3) 0.3186(3) 0.0262(6) Uani 1 1 d . . . . .
C13 C 0.5954(4) 0.4496(4) 0.3573(4) 0.0337(9) Uani 1 1 d . . . . .
H13 H 0.6843 0.4702 0.3459 0.040 Uiso 1 1 calc R . . . .
C14 C 0.5775(4) 0.3190(4) 0.4124(3) 0.0359(9) Uani 1 1 d . . . . .
H14 H 0.6515 0.2514 0.4403 0.043 Uiso 1 1 calc R . . . .
C15 C 0.4494(4) 0.2874(4) 0.4268(3) 0.0356(9) Uani 1 1 d . . . . .
H15 H 0.4348 0.1972 0.4638 0.043 Uiso 1 1 calc R . . . .
C16 C 0.3430(4) 0.3890(4) 0.3865(3) 0.0288(8) Uani 1 1 d . . . . .
H16 H 0.2553 0.3688 0.3942 0.035 Uiso 1 1 calc R . . . .
C21 C 0.3048(4) 0.6569(3) 0.1495(3) 0.0209(7) Uani 1 1 d . . . . .
N22 N 0.4235(3) 0.7068(3) 0.0894(2) 0.0243(6) Uani 1 1 d . . . . .
C23 C 0.4693(4) 0.7259(4) -0.0306(3) 0.0328(9) Uani 1 1 d . . . . .
H23 H 0.5534 0.7611 -0.0732 0.039 Uiso 1 1 calc R . . . .
C24 C 0.4008(5) 0.6972(4) -0.0949(3) 0.0359(9) Uani 1 1 d . . . . .
H24 H 0.4359 0.7133 -0.1801 0.043 Uiso 1 1 calc R . . . .
C25 C 0.2797(5) 0.6443(4) -0.0335(4) 0.0397(10) Uani 1 1 d . . . . .
H25 H 0.2304 0.6225 -0.0757 0.048 Uiso 1 1 calc R . . . .
C26 C 0.2313(4) 0.6236(4) 0.0904(4) 0.0333(9) Uani 1 1 d . . . . .
H26 H 0.1485 0.5869 0.1346 0.040 Uiso 1 1 calc R . . . .
C31 C 0.0386(4) 0.8249(4) 0.2904(4) 0.0242(7) Uani 0.933(5) 1 d D U P A 1
S32 S -0.14730(12) 0.84258(14) 0.33936(14) 0.0541(5) Uani 0.933(5) 1 d D U P A 1
C33 C -0.1720(5) 0.9815(5) 0.2294(5) 0.0428(12) Uani 0.933(5) 1 d D U P A 1
H33 H -0.2640 1.0294 0.2188 0.051 Uiso 0.933(5) 1 calc R . P A 1
C34 C -0.0460(5) 1.0148(5) 0.1597(4) 0.0370(10) Uani 0.933(5) 1 d D U P A 1
H34 H -0.0384 1.0895 0.0940 0.044 Uiso 0.933(5) 1 calc R . P A 1
C35 C 0.0741(7) 0.9261(8) 0.1952(6) 0.0345(14) Uani 0.933(5) 1 d D U P A 1
H35 H 0.1710 0.9363 0.1559 0.041 Uiso 0.933(5) 1 calc R . P A 1
C31' C 0.033(3) 0.8295(19) 0.301(2) 0.0242(7) Uani 0.067(5) 1 d D U P A 2
S32' S 0.097(2) 0.933(3) 0.166(2) 0.035(3) Uani 0.067(5) 1 d D U P A 2
C33' C -0.075(4) 1.035(4) 0.174(3) 0.039(4) Uani 0.067(5) 1 d D U P A 2
H33' H -0.0957 1.1128 0.1153 0.047 Uiso 0.067(5) 1 calc R . P A 2
C34' C -0.176(3) 0.991(5) 0.273(4) 0.043(4) Uani 0.067(5) 1 d D U P A 2
H34' H -0.2783 1.0307 0.2900 0.051 Uiso 0.067(5) 1 calc R . P A 2
C35' C -0.114(3) 0.879(5) 0.349(3) 0.036(4) Uani 0.067(5) 1 d D U P A 2
H35' H -0.1694 0.8415 0.4265 0.044 Uiso 0.067(5) 1 calc R . P A 2
C41 C 0.0844(10) 0.6960(19) 0.4831(4) 0.0247(9) Uani 0.630(5) 1 d D U P A 1
S42 S 0.0822(4) 0.5466(3) 0.5844(2) 0.0321(6) Uani 0.630(5) 1 d D U P A 1
C43 C 0.0118(12) 0.6332(10) 0.7044(8) 0.0290(19) Uani 0.630(5) 1 d D U P A 1
H43 H -0.0093 0.5886 0.7858 0.035 Uiso 0.630(5) 1 calc R . P A 1
C44 C -0.0095(15) 0.7692(10) 0.6700(8) 0.059(3) Uani 0.630(5) 1 d D U P A 1
H44 H -0.0512 0.8346 0.7236 0.070 Uiso 0.630(5) 1 calc R . P A 1
C45 C 0.038(2) 0.8057(15) 0.5430(15) 0.067(5) Uani 0.630(5) 1 d D U P A 1
H45 H 0.0365 0.8987 0.5030 0.080 Uiso 0.630(5) 1 calc R . P A 1
C41' C 0.0796(14) 0.689(3) 0.4825(6) 0.0247(9) Uani 0.370(5) 1 d D U P A 2
S42' S 0.0012(11) 0.8308(6) 0.5515(6) 0.0623(18) Uani 0.370(5) 1 d D U P A 2
C43' C -0.027(2) 0.7317(12) 0.6923(9) 0.038(3) Uani 0.370(5) 1 d D U P A 2
H43' H -0.0698 0.7690 0.7648 0.045 Uiso 0.370(5) 1 calc R . P A 2
C44' C 0.019(2) 0.5966(12) 0.6873(11) 0.025(3) Uani 0.370(5) 1 d D U P A 2
H44' H 0.0174 0.5253 0.7555 0.030 Uiso 0.370(5) 1 calc R . P A 2
C45' C 0.071(3) 0.5726(18) 0.5675(16) 0.042(5) Uani 0.370(5) 1 d D U P A 2
H45' H 0.0979 0.4823 0.5478 0.050 Uiso 0.370(5) 1 calc R . P A 2

loop_
_atom_site_aniso_label
_atom_site_aniso_U_11
_atom_site_aniso_U_22
_atom_site_aniso_U_33
_atom_site_aniso_U_23
_atom_site_aniso_U_13
_atom_site_aniso_U_12
Hg1 0.02685(8) 0.03552(9) 0.03446(9) -0.00621(6) -0.00784(6) -0.01005(6)
I1 0.04161(15) 0.03063(13) 0.04407(16) -0.00894(11) -0.01146(12) -0.00830(11)
I2 0.02383(13) 0.05401(17) 0.04313(16) -0.00749(13) -0.00211(11) -0.01411(12)
C1 0.0191(15) 0.0206(15) 0.0191(16) 0.0003(12) -0.0054(13) -0.0071(12)
C2 0.0183(15) 0.0198(15) 0.0220(17) 0.0012(12) -0.0057(13) -0.0070(12)
C11 0.0174(15) 0.0233(16) 0.0156(15) -0.0021(12) -0.0013(12) -0.0033(13)
N12 0.0236(15) 0.0296(15) 0.0249(15) -0.0006(12) -0.0115(13) -0.0046(12)
C13 0.0241(18) 0.042(2) 0.035(2) -0.0053(17) -0.0154(16) -0.0016(16)
C14 0.032(2) 0.039(2) 0.027(2) -0.0042(16) -0.0134(17) 0.0069(17)
C15 0.040(2) 0.0244(18) 0.0248(19) 0.0022(15) -0.0031(17) 0.0009(16)
C16 0.0242(18) 0.0285(18) 0.0244(18) -0.0010(14) -0.0007(15) -0.0056(14)
C21 0.0203(16) 0.0188(15) 0.0194(16) -0.0001(12) -0.0056(13) -0.0028(12)
N22 0.0215(14) 0.0321(16) 0.0167(14) -0.0004(12) -0.0047(11) -0.0078(12)
C23 0.0278(19) 0.042(2) 0.0199(18) 0.0007(15) -0.0024(15) -0.0081(16)
C24 0.041(2) 0.042(2) 0.0173(18) -0.0067(16) -0.0085(17) -0.0009(18)
C25 0.055(3) 0.040(2) 0.035(2) -0.0096(18) -0.024(2) -0.011(2)
C26 0.037(2) 0.037(2) 0.032(2) 0.0004(16) -0.0141(17) -0.0186(17)
C31 0.0183(14) 0.0235(15) 0.0277(16) -0.0006(13) -0.0074(13) -0.0040(12)
S32 0.0182(6) 0.0426(7) 0.0742(10) 0.0238(6) -0.0092(5) -0.0063(5)
C33 0.032(2) 0.033(2) 0.060(3) 0.007(2) -0.0240(19) -0.0026(16)
C34 0.036(2) 0.0269(19) 0.041(2) 0.0057(17) -0.0175(18) -0.0025(16)
C35 0.027(2) 0.029(2) 0.036(3) 0.004(2) -0.007(2) -0.0032(18)
C31' 0.0183(14) 0.0235(15) 0.0277(16) -0.0006(13) -0.0074(13) -0.0040(12)
S32' 0.030(4) 0.026(4) 0.037(4) 0.006(4) -0.009(3) -0.001(3)
C33' 0.030(4) 0.030(5) 0.046(4) 0.006(4) -0.014(4) -0.002(4)
C34' 0.029(4) 0.034(5) 0.052(5) 0.009(4) -0.014(4) -0.002(4)
C35' 0.023(4) 0.030(5) 0.047(4) 0.006(4) -0.011(4) -0.004(4)
C41 0.0223(17) 0.026(2) 0.0210(16) -0.0026(13) -0.0061(13) -0.0014(14)
S42 0.0490(12) 0.0314(12) 0.0204(10) -0.0007(8) -0.0109(9) -0.0190(9)
C43 0.032(4) 0.040(4) 0.022(3) -0.009(3) -0.010(3) -0.014(4)
C44 0.098(8) 0.033(4) 0.026(4) -0.013(3) -0.002(4) -0.006(4)
C45 0.111(12) 0.026(5) 0.029(5) -0.008(3) -0.004(5) 0.008(5)
C41' 0.0223(17) 0.026(2) 0.0210(16) -0.0026(13) -0.0061(13) -0.0014(14)
S42' 0.096(4) 0.024(2) 0.030(2) -0.0106(16) 0.012(2) 0.000(2)
C43' 0.059(7) 0.030(6) 0.018(5) -0.002(4) 0.009(4) -0.029(5)
C44' 0.035(6) 0.029(6) 0.025(5) 0.000(3) -0.015(4) -0.022(5)
C45' 0.079(11) 0.030(6) 0.021(5) -0.004(4) -0.020(5) -0.017(5)

loop_
_atom_type_symbol
_atom_type_description
_atom_type_scat_dispersion_real
_atom_type_scat_dispersion_imag
_atom_type_scat_source
C C 0.0033 0.0016 'International Tables Vol C Tables 4.2.6.8 and 6.1.1.4'
H H 0.0000 0.0000 'International Tables Vol C Tables 4.2.6.8 and 6.1.1.4'
Hg Hg -2.3894 9.2266 'International Tables Vol C Tables 4.2.6.8 and 6.1.1.4'
I I -0.4742 1.8119 'International Tables Vol C Tables 4.2.6.8 and 6.1.1.4'
N N 0.0061 0.0033 'International Tables Vol C Tables 4.2.6.8 and 6.1.1.4'
S S 0.1246 0.1234 'International Tables Vol C Tables 4.2.6.8 and 6.1.1.4'

loop_
_geom_angle_atom_site_label_1
_geom_angle_atom_site_label_2
_geom_angle_atom_site_label_3
_geom_angle
I1 Hg1 I2 134.557(12)
N12 Hg1 I1 110.39(7)
N12 Hg1 I2 105.12(7)
N22 Hg1 I1 113.01(7)
N22 Hg1 I2 101.10(7)
N22 Hg1 N12 78.21(10)
C2 C1 C11 124.6(3)
C2 C1 C21 122.3(3)
C11 C1 C21 113.1(3)
C1 C2 C31 119.9(3)
C1 C2 C31' 124.8(11)
C1 C2 C41 124.5(6)
C1 C2 C41' 124.5(9)
C31 C2 C41 115.4(6)
C41' C2 C31' 110.7(14)
N12 C11 C1 116.5(3)
N12 C11 C16 121.2(3)
C16 C11 C1 122.1(3)
C11 N12 Hg1 120.7(2)
C11 N12 C13 118.8(3)
C13 N12 Hg1 119.8(3)
N12 C13 H13 118.6
N12 C13 C14 122.8(4)
C14 C13 H13 118.6
C13 C14 H14 120.6
C13 C14 C15 118.8(3)
C15 C14 H14 120.6
C14 C15 H15 120.4
C16 C15 C14 119.1(4)
C16 C15 H15 120.4
C11 C16 H16 120.4
C15 C16 C11 119.2(4)
C15 C16 H16 120.4
N22 C21 C1 116.7(3)
N22 C21 C26 121.6(3)
C26 C21 C1 121.6(3)
C21 N22 Hg1 121.1(2)
C23 N22 Hg1 120.5(2)
C23 N22 C21 118.4(3)
N22 C23 H23 118.4
N22 C23 C24 123.1(4)
C24 C23 H23 118.4
C23 C24 H24 120.7
C23 C24 C25 118.7(4)
C25 C24 H24 120.7
C24 C25 H25 120.6
C24 C25 C26 118.9(4)
C26 C25 H25 120.6
C21 C26 H26 120.3
C25 C26 C21 119.3(4)
C25 C26 H26 120.3
C2 C31 S32 120.5(3)
C35 C31 C2 130.0(5)
C35 C31 S32 109.5(4)
C33 S32 C31 92.4(2)
S32 C33 H33 124.1
C34 C33 S32 111.9(3)
C34 C33 H33 124.1
C33 C34 H34 123.9
C33 C34 C35 112.2(4)
C35 C34 H34 123.9
C31 C35 C34 114.0(5)
C31 C35 H35 123.0
C34 C35 H35 123.0
C2 C31' S32' 121(2)
C35' C31' C2 129(2)
C35' C31' S32' 109.7(6)
C33' S32' C31' 92.2(5)
S32' C33' H33' 124.1
C34' C33' S32' 111.8(7)
C34' C33' H33' 124.1
C33' C34' H34' 123.9
C33' C34' C35' 112.2(8)
C35' C34' H34' 123.9
C31' C35' C34' 113.7(8)
C31' C35' H35' 123.1
C34' C35' H35' 123.1
C2 C41 S42 127.5(11)
C45 C41 C2 123.6(14)
C45 C41 S42 108.9(7)
C41 S42 C43 92.9(6)
S42 C43 H43 124.1
C44 C43 S42 111.9(8)
C44 C43 H43 124.1
C43 C44 H44 124.2
C43 C44 C45 111.7(11)
C45 C44 H44 124.2
C41 C45 C44 114.4(14)
C41 C45 H45 122.8
C44 C45 H45 122.8
C2 C41' S42' 118.5(16)
C45' C41' C2 133(2)
C45' C41' S42' 108.9(8)
C41' S42' C43' 92.9(7)
S42' C43' H43' 124.1
C44' C43' S42' 111.7(10)
C44' C43' H43' 124.1
C43' C44' H44' 124.3
C43' C44' C45' 111.3(12)
C45' C44' H44' 124.3
C41' C45' C44' 114.7(15)
C41' C45' H45' 122.7
C44' C45' H45' 122.7

loop_
_geom_bond_atom_site_label_1
_geom_bond_atom_site_label_2
_geom_bond_distance
Hg1 I1 2.6515(4)
Hg1 I2 2.6747(4)
Hg1 N12 2.420(3)
Hg1 N22 2.408(3)
C1 C2 1.350(5)
C1 C11 1.499(4)
C1 C21 1.501(5)
C2 C31 1.482(4)
C2 C31' 1.478(10)
C2 C41 1.483(6)
C2 C41' 1.473(7)
C11 N12 1.347(4)
C11 C16 1.396(5)
N12 C13 1.350(5)
C13 H13 0.9500
C13 C14 1.369(6)
C14 H14 0.9500
C14 C15 1.386(6)
C15 H15 0.9500
C15 C16 1.384(5)
C16 H16 0.9500
C21 N22 1.342(4)
C21 C26 1.382(5)
N22 C23 1.339(4)
C23 H23 0.9500
C23 C24 1.367(6)
C24 H24 0.9500
C24 C25 1.379(6)
C25 H25 0.9500
C25 C26 1.381(6)
C26 H26 0.9500
C31 S32 1.725(4)
C31 C35 1.359(7)
S32 C33 1.706(5)
C33 H33 0.9500
C33 C34 1.341(6)
C34 H34 0.9500
C34 C35 1.414(8)
C35 H35 0.9500
C31' S32' 1.723(10)
C31' C35' 1.360(11)
S32' C33' 1.708(10)
C33' H33' 0.9500
C33' C34' 1.342(10)
C34' H34' 0.9500
C34' C35' 1.415(12)
C35' H35' 0.9500
C41 S42 1.698(15)
C41 C45 1.37(2)
S42 C43 1.717(8)
C43 H43 0.9500
C43 C44 1.321(9)
C44 H44 0.9500
C44 C45 1.421(17)
C45 H45 0.9500
C41' S42' 1.69(2)
C41' C45' 1.36(2)
S42' C43' 1.719(10)
C43' H43' 0.9500
C43' C44' 1.327(11)
C44' H44' 0.9500
C44' C45' 1.416(18)
C45' H45' 0.9500
